data_4113167
loop_
_publ_author_name
'F. Albert Cotton'
'Chun Y. Liu'
'Carlos A. Murillo'
'Dino Villagr\'an'
'Xiaoping Wang'

_publ_section_title
;
 Strong Electronic Coupling between Dimolybdenum Units Linked by the
 N,N'-Dimethyloxamidate Anion in a Molecule Having a
 Heteronaphthalene-like Structure
;
_journal_name_full 'Journal of the American Chemical Society'
_journal_page_first 14822
_journal_page_last 14831
_journal_paper_doi 10.1021/ja046775f
_journal_volume 126
_journal_year 2004
_chemical_formula_moiety '[Mo2(C15H15N2O2)3]2(C4H6N2O2)(PF6)2,3(CH2Cl2)'
_chemical_formula_sum 'C97 H102 Cl6 F12 Mo4 N14 O14 P2'
_chemical_formula_weight 2574.33
_chemical_name_common '[Mo2(DAniF)3]2(dimethyloxamidate)(PF6)2,3(CH2Cl2)'
_chemical_name_systematic
; 
 ? 
;
_space_group_IT_number 2
_symmetry_cell_setting triclinic
_symmetry_space_group_name_Hall '-P 1'
_symmetry_space_group_name_H-M 'P -1'
_atom_sites_solution_hydrogens geom
_atom_sites_solution_primary direct
_atom_sites_solution_secondary difmap
_audit_creation_method SHELXL-97
_cell_angle_alpha 103.991(2)
_cell_angle_beta 90.298(2)
_cell_angle_gamma 109.837(2)
_cell_formula_units_Z 1
_cell_length_a 12.4174(12)
_cell_length_b 15.1905(15)
_cell_length_c 15.8439(16)
_cell_measurement_reflns_used 8106
_cell_measurement_temperature 213(2)
_cell_measurement_theta_max 27.464
_cell_measurement_theta_min 2.299
_cell_volume 2715.4(5)
_computing_cell_refinement SAINT
_computing_data_collection SMART
_computing_data_reduction SAINT
_computing_structure_refinement 'SHELXL-97 (Sheldrick, 1997)'
_computing_structure_solution 'SHELXS-97 (Sheldrick, 1990)'
_diffrn_ambient_temperature 213(2)
_diffrn_measured_fraction_theta_full 0.982
_diffrn_measured_fraction_theta_max 0.982
_diffrn_measurement_device_type 'BRUKER SAMRT 1000'
_diffrn_measurement_method \w-scans
_diffrn_radiation_monochromator graphite
_diffrn_radiation_source 'normal-focus sealed tube'
_diffrn_radiation_type MoK\a
_diffrn_radiation_wavelength 0.71073
_diffrn_reflns_av_R_equivalents 0.0167
_diffrn_reflns_av_sigmaI/netI 0.0281
_diffrn_reflns_limit_h_max 13
_diffrn_reflns_limit_h_min -14
_diffrn_reflns_limit_k_max 17
_diffrn_reflns_limit_k_min -18
_diffrn_reflns_limit_l_max 18
_diffrn_reflns_limit_l_min -17
_diffrn_reflns_number 14146
_diffrn_reflns_theta_full 25.00
_diffrn_reflns_theta_max 25.00
_diffrn_reflns_theta_min 1.85
_diffrn_standards_number 0
_exptl_absorpt_coefficient_mu 0.715
_exptl_absorpt_correction_T_max 0.84715
_exptl_absorpt_correction_T_min 0.57605
_exptl_absorpt_correction_type multi-scan
_exptl_absorpt_process_details SADABS
_exptl_crystal_colour black
_exptl_crystal_density_diffrn 1.574
_exptl_crystal_description block
_exptl_crystal_F_000 1302
_exptl_crystal_size_max 0.46
_exptl_crystal_size_mid 0.36
_exptl_crystal_size_min 0.23
_refine_diff_density_max 0.653
_refine_diff_density_min -0.512
_refine_diff_density_rms 0.062
_refine_ls_extinction_method none
_refine_ls_goodness_of_fit_ref 1.049
_refine_ls_hydrogen_treatment mixed
_refine_ls_matrix_type full
_refine_ls_number_parameters 709
_refine_ls_number_reflns 9369
_refine_ls_number_restraints 4
_refine_ls_restrained_S_all 1.050
_refine_ls_R_factor_all 0.0368
_refine_ls_R_factor_gt 0.0305
_refine_ls_shift/su_max 0.007
_refine_ls_shift/su_mean 0.000
_refine_ls_structure_factor_coef Fsqd
_refine_ls_weighting_details 'calc w=1/[\s^2^(Fo^2^)+(0.0369P)^2^+2.7159P] where P=(Fo^2^+2Fc^2^)/3'
_refine_ls_weighting_scheme calc
_refine_ls_wR_factor_gt 0.0775
_refine_ls_wR_factor_ref 0.0834
_reflns_number_gt 8182
_reflns_number_total 9369
_reflns_threshold_expression >2sigma(I)
_cod_data_source_file ja046775fsi20040611_120956_3.cif
_cod_data_source_block cmpd3
_cod_database_code 4113167

loop_
_symmetry_equiv_pos_as_xyz
'x, y, z'
'-x, -y, -z'

loop_
_atom_site_label
_atom_site_type_symbol
_atom_site_fract_x
_atom_site_fract_y
_atom_site_fract_z
_atom_site_U_iso_or_equiv
_atom_site_adp_type
_atom_site_occupancy
_atom_site_symmetry_multiplicity
_atom_site_calc_flag
_atom_site_refinement_flags
_atom_site_disorder_assembly
_atom_site_disorder_group
Mo1 Mo 0.981627(18) 0.272737(15) 0.479787(13) 0.02420(7) Uani 1 1 d . . .
Mo2 Mo 0.923305(18) 0.321646(15) 0.602526(14) 0.02518(7) Uani 1 1 d . . .
N1 N 0.94995(18) 0.46577(15) 0.59924(13) 0.0264(4) Uani 1 1 d . . .
N2 N 0.75432(18) 0.28988(16) 0.54363(14) 0.0294(5) Uani 1 1 d . . .
N3 N 0.81447(18) 0.22763(16) 0.41311(14) 0.0285(5) Uani 1 1 d . . .
N4 N 0.87453(19) 0.18056(15) 0.62599(14) 0.0290(5) Uani 1 1 d . . .
N5 N 0.94293(18) 0.13245(15) 0.49433(14) 0.0278(5) Uani 1 1 d . . .
N6 N 1.09107(18) 0.36957(15) 0.66819(14) 0.0293(5) Uani 1 1 d . . .
N7 N 1.15234(18) 0.31477(15) 0.53613(14) 0.0281(5) Uani 1 1 d . . .
O1 O 0.97566(15) 0.60516(12) 0.56232(11) 0.0283(4) Uani 1 1 d . . .
O2 O 0.46847(19) 0.48201(17) 0.70742(14) 0.0510(6) Uani 1 1 d . . .
O3 O 0.7012(2) -0.00099(17) 0.06824(14) 0.0546(6) Uani 1 1 d . . .
O4 O 0.61810(19) 0.07939(17) 0.89991(14) 0.0502(6) Uani 1 1 d . . .
O5 O 0.9315(2) -0.14448(16) 0.18806(14) 0.0554(6) Uani 1 1 d . . .
O6 O 1.2014(3) 0.58369(18) 1.01717(14) 0.0655(7) Uani 1 1 d . . .
O7 O 1.48907(18) 0.22185(17) 0.33892(14) 0.0473(5) Uani 1 1 d . . .
C1 C 0.9800(2) 0.51908(17) 0.54320(16) 0.0245(5) Uani 1 1 d . . .
C2 C 0.9124(3) 0.5149(2) 0.68076(17) 0.0354(6) Uani 1 1 d . . .
H2A H 0.9241 0.5812 0.6802 0.053 Uiso 1 1 calc R . .
H2B H 0.9571 0.5146 0.7310 0.053 Uiso 1 1 calc R . .
H2C H 0.8315 0.4807 0.6841 0.053 Uiso 1 1 calc R . .
C21 C 0.6765(2) 0.33511(19) 0.58429(17) 0.0311(6) Uani 1 1 d . . .
C22 C 0.6409(2) 0.3959(2) 0.54690(19) 0.0368(6) Uani 1 1 d . . .
H22A H 0.6646 0.4051 0.4924 0.044 Uiso 1 1 calc R . .
C23 C 0.5709(2) 0.4430(2) 0.58955(19) 0.0385(7) Uani 1 1 d . . .
H23A H 0.5457 0.4826 0.5631 0.046 Uiso 1 1 calc R . .
C24 C 0.5379(2) 0.4321(2) 0.67037(19) 0.0384(7) Uani 1 1 d . . .
C25 C 0.5736(3) 0.3729(2) 0.7090(2) 0.0426(7) Uani 1 1 d . . .
H25A H 0.5515 0.3655 0.7642 0.051 Uiso 1 1 calc R . .
C26 C 0.6423(2) 0.3243(2) 0.66551(19) 0.0381(6) Uani 1 1 d . . .
H26A H 0.6659 0.2836 0.6916 0.046 Uiso 1 1 calc R . .
C27 C 0.4543(3) 0.4900(3) 0.7976(2) 0.0644(11) Uani 1 1 d . . .
H27A H 0.4045 0.5269 0.8162 0.097 Uiso 1 1 calc R . .
H27B H 0.5286 0.5227 0.8314 0.097 Uiso 1 1 calc R . .
H27C H 0.4200 0.4258 0.8068 0.097 Uiso 1 1 calc R . .
C30 C 0.7347(2) 0.25151(19) 0.45780(17) 0.0308(6) Uani 1 1 d . . .
H30A H 0.6636 0.2413 0.4288 0.037 Uiso 1 1 calc R . .
C31 C 0.7841(2) 0.17256(19) 0.32318(17) 0.0307(6) Uani 1 1 d . . .
C32 C 0.8659(3) 0.1848(2) 0.26492(19) 0.0437(7) Uani 1 1 d . . .
H32A H 0.9394 0.2321 0.2834 0.052 Uiso 1 1 calc R . .
C33 C 0.8418(3) 0.1281(2) 0.1784(2) 0.0474(8) Uani 1 1 d . . .
H33A H 0.8989 0.1366 0.1393 0.057 Uiso 1 1 calc R . .
C34 C 0.7341(3) 0.0599(2) 0.15097(18) 0.0397(7) Uani 1 1 d . . .
C35 C 0.6504(3) 0.0490(2) 0.2082(2) 0.0466(8) Uani 1 1 d . . .
H35A H 0.5760 0.0038 0.1890 0.056 Uiso 1 1 calc R . .
C36 C 0.6758(2) 0.1042(2) 0.29366(19) 0.0407(7) Uani 1 1 d . . .
H36A H 0.6185 0.0952 0.3325 0.049 Uiso 1 1 calc R . .
C37 C 0.7879(3) 0.0021(3) 0.0095(2) 0.0672(11) Uani 1 1 d . . .
H37A H 0.7544 -0.0432 -0.0464 0.101 Uiso 1 1 calc R . .
H37B H 0.8477 -0.0153 0.0332 0.101 Uiso 1 1 calc R . .
H37C H 0.8208 0.0671 0.0018 0.101 Uiso 1 1 calc R . .
C41 C 0.8117(2) 0.15304(19) 0.69661(17) 0.0297(6) Uani 1 1 d . . .
C42 C 0.7355(3) 0.0597(2) 0.69068(19) 0.0407(7) Uani 1 1 d . . .
H42A H 0.7259 0.0108 0.6389 0.049 Uiso 1 1 calc R . .
C43 C 0.6738(3) 0.0378(2) 0.7596(2) 0.0443(7) Uani 1 1 d . . .
H43A H 0.6241 -0.0260 0.7548 0.053 Uiso 1 1 calc R . .
C44 C 0.6843(2) 0.1094(2) 0.83612(19) 0.0382(6) Uani 1 1 d . . .
C45 C 0.7587(2) 0.2027(2) 0.84300(18) 0.0376(6) Uani 1 1 d . . .
H45A H 0.7664 0.2518 0.8943 0.045 Uiso 1 1 calc R . .
C46 C 0.8222(2) 0.2237(2) 0.77396(18) 0.0347(6) Uani 1 1 d . . .
H46A H 0.8735 0.2871 0.7796 0.042 Uiso 1 1 calc R . .
C47 C 0.6227(4) 0.1509(3) 0.9785(2) 0.0636(10) Uani 1 1 d . . .
H47A H 0.5728 0.1206 1.0182 0.095 Uiso 1 1 calc R . .
H47B H 0.5975 0.2002 0.9650 0.095 Uiso 1 1 calc R . .
H47C H 0.7011 0.1806 1.0059 0.095 Uiso 1 1 calc R . .
C50 C 0.8962(2) 0.11209(19) 0.56561(17) 0.0305(6) Uani 1 1 d . . .
H50A H 0.8784 0.0495 0.5735 0.037 Uiso 1 1 calc R . .
C51 C 0.9475(2) 0.05757(18) 0.42197(17) 0.0295(6) Uani 1 1 d . . .
C52 C 1.0279(2) 0.0810(2) 0.36372(19) 0.0362(6) Uani 1 1 d . . .
H52A H 1.0856 0.1427 0.3779 0.043 Uiso 1 1 calc R . .
C53 C 1.0263(3) 0.0159(2) 0.28459(18) 0.0362(6) Uani 1 1 d . . .
H53A H 1.0808 0.0342 0.2453 0.043 Uiso 1 1 calc R . .
C54 C 0.9442(3) -0.0752(2) 0.26454(19) 0.0387(7) Uani 1 1 d . . .
C55 C 0.8672(3) -0.1014(2) 0.3244(2) 0.0564(10) Uani 1 1 d . . .
H55A H 0.8140 -0.1651 0.3125 0.068 Uiso 1 1 calc R . .
C56 C 0.8672(3) -0.0354(2) 0.4017(2) 0.0476(8) Uani 1 1 d . . .
H56A H 0.8123 -0.0537 0.4407 0.057 Uiso 1 1 calc R . .
C57 C 1.0051(3) -0.1181(3) 0.12276(19) 0.0503(8) Uani 1 1 d . . .
H57A H 0.9873 -0.1728 0.0718 0.075 Uiso 1 1 calc R . .
H57B H 1.0846 -0.0994 0.1455 0.075 Uiso 1 1 calc R . .
H57C H 0.9936 -0.0641 0.1065 0.075 Uiso 1 1 calc R . .
C61 C 1.1227(2) 0.42374(19) 0.75889(17) 0.0312(6) Uani 1 1 d . . .
C62 C 1.1573(3) 0.5240(2) 0.7815(2) 0.0426(7) Uani 1 1 d . A .
H62A H 1.1632 0.5571 0.7377 0.051 Uiso 1 1 calc R . .
C63 C 1.1832(3) 0.5753(2) 0.8681(2) 0.0514(8) Uani 1 1 d . . .
H63A H 1.2065 0.6432 0.8833 0.062 Uiso 1 1 calc R A .
C64 C 1.1748(3) 0.5266(2) 0.9329(2) 0.0469(8) Uani 1 1 d . A .
C65 C 1.1429(3) 0.4272(2) 0.9103(2) 0.0478(8) Uani 1 1 d . . .
H65A H 1.1395 0.3940 0.9537 0.057 Uiso 1 1 calc R A .
C66 C 1.1159(3) 0.3762(2) 0.82306(19) 0.0422(7) Uani 1 1 d . A .
H66A H 1.0927 0.3083 0.8078 0.051 Uiso 1 1 calc R . .
C67A C 1.2252(16) 0.5407(7) 1.0823(6) 0.044(3) Uiso 0.40(3) 1 d P A 1
H67A H 1.3063 0.5493 1.0863 0.066 Uiso 0.40(3) 1 calc PR A 1
H67B H 1.1797 0.4721 1.0665 0.066 Uiso 0.40(3) 1 calc PR A 1
H67C H 1.2058 0.5715 1.1382 0.066 Uiso 0.40(3) 1 calc PR A 1
C67B C 1.1795(13) 0.5310(5) 1.0864(5) 0.058(2) Uiso 0.60(3) 1 d P A 2
H67D H 1.0987 0.5126 1.0962 0.086 Uiso 0.60(3) 1 calc PR A 2
H67E H 1.2257 0.5727 1.1401 0.086 Uiso 0.60(3) 1 calc PR A 2
H67F H 1.1997 0.4734 1.0683 0.086 Uiso 0.60(3) 1 calc PR A 2
C70 C 1.1749(2) 0.35783(19) 0.62079(17) 0.0305(6) Uani 1 1 d . . .
H70A H 1.2505 0.3801 0.6472 0.037 Uiso 1 1 calc R . .
C71 C 1.2431(2) 0.29561(18) 0.48770(17) 0.0291(6) Uani 1 1 d . . .
C72 C 1.3070(2) 0.2460(2) 0.51430(19) 0.0362(6) Uani 1 1 d . . .
H72A H 1.2951 0.2284 0.5673 0.043 Uiso 1 1 calc R . .
C73 C 1.3877(2) 0.2227(2) 0.4630(2) 0.0399(7) Uani 1 1 d . . .
H73A H 1.4307 0.1892 0.4814 0.048 Uiso 1 1 calc R . .
C74 C 1.4061(2) 0.2481(2) 0.38460(19) 0.0355(6) Uani 1 1 d . . .
C75 C 1.3429(3) 0.2975(2) 0.35784(19) 0.0400(7) Uani 1 1 d . . .
H75A H 1.3550 0.3155 0.3050 0.048 Uiso 1 1 calc R . .
C76 C 1.2615(2) 0.3203(2) 0.40964(19) 0.0370(6) Uani 1 1 d . . .
H76A H 1.2179 0.3532 0.3910 0.044 Uiso 1 1 calc R . .
C77 C 1.5160(4) 0.2542(3) 0.2613(3) 0.0711(12) Uani 1 1 d . . .
H77A H 1.5755 0.2318 0.2350 0.107 Uiso 1 1 calc R . .
H77B H 1.5432 0.3244 0.2761 0.107 Uiso 1 1 calc R . .
H77C H 1.4477 0.2283 0.2203 0.107 Uiso 1 1 calc R . .
P1 P 1.16731(8) 0.27254(7) 0.13384(6) 0.0505(2) Uani 1 1 d . . .
F1 F 1.2436(2) 0.37788(18) 0.18890(16) 0.0842(7) Uani 1 1 d . . .
F2 F 1.05852(19) 0.30514(18) 0.13105(16) 0.0752(6) Uani 1 1 d . . .
F3 F 1.0899(2) 0.16561(17) 0.08017(15) 0.0747(6) Uani 1 1 d . . .
F4 F 1.2003(2) 0.3029(2) 0.04520(14) 0.0809(7) Uani 1 1 d . . .
F5 F 1.13146(19) 0.24296(19) 0.22216(13) 0.0751(7) Uani 1 1 d . . .
F6 F 1.2761(2) 0.2401(2) 0.13584(15) 0.0775(7) Uani 1 1 d . . .
C1S C 0.6297(5) 0.7510(4) 0.0739(4) 0.1020(18) Uani 1 1 d . . .
Cl1 Cl 0.5884(7) 0.7997(4) 0.1741(4) 0.089(2) Uani 0.53(3) 1 d P B 1
Cl2 Cl 0.5024(12) 0.6469(7) 0.0232(6) 0.131(3) Uani 0.53(3) 1 d P B 1
Cl2B Cl 0.5352(11) 0.6349(8) 0.0298(5) 0.101(3) Uani 0.47(3) 1 d P B 2
Cl1B Cl 0.6143(17) 0.7989(8) 0.1787(7) 0.167(5) Uani 0.47(3) 1 d P B 2
C2S C 1.4638(19) -0.036(2) 0.4581(12) 0.079(4) Uiso 0.278(6) 1 d PD . 1
Cl3B Cl 1.3996(10) 0.0178(8) 0.5503(7) 0.153(4) Uani 0.278(6) 1 d PD . 1
Cl3A Cl 1.444(2) 0.0451(12) 0.5589(14) 0.256(12) Uani 0.278(6) 1 d PD . 1
C3S C 1.3835(17) -0.0241(17) 0.5163(16) 0.079(4) Uiso 0.222(6) 1 d PD . 2
Cl4A Cl 1.5237(17) 0.0669(14) 0.535(2) 0.256(12) Uani 0.222(6) 1 d PD . 2
Cl4B Cl 1.4712(12) 0.0788(12) 0.5920(10) 0.153(4) Uani 0.222(6) 1 d PD . 2

loop_
_atom_site_aniso_label
_atom_site_aniso_U_11
_atom_site_aniso_U_22
_atom_site_aniso_U_33
_atom_site_aniso_U_23
_atom_site_aniso_U_13
_atom_site_aniso_U_12
Mo1 0.02917(12) 0.02213(12) 0.02190(12) 0.00246(9) 0.00235(8) 0.01201(9)
Mo2 0.03155(13) 0.02338(12) 0.02155(12) 0.00309(9) 0.00311(9) 0.01272(9)
N1 0.0332(11) 0.0237(11) 0.0224(11) 0.0021(9) 0.0045(9) 0.0129(9)
N2 0.0303(11) 0.0291(12) 0.0277(12) 0.0028(9) 0.0045(9) 0.0123(9)
N3 0.0305(11) 0.0296(12) 0.0233(11) 0.0015(9) -0.0002(9) 0.0116(9)
N4 0.0343(12) 0.0276(11) 0.0271(11) 0.0041(9) 0.0048(9) 0.0153(10)
N5 0.0347(12) 0.0244(11) 0.0263(11) 0.0046(9) 0.0050(9) 0.0143(9)
N6 0.0325(12) 0.0275(11) 0.0247(11) 0.0012(9) -0.0017(9) 0.0104(9)
N7 0.0276(11) 0.0277(11) 0.0282(12) 0.0046(9) 0.0025(9) 0.0104(9)
O1 0.0365(10) 0.0250(9) 0.0258(9) 0.0047(7) 0.0056(7) 0.0151(8)
O2 0.0494(13) 0.0654(15) 0.0451(13) 0.0010(11) 0.0080(10) 0.0380(12)
O3 0.0610(14) 0.0595(15) 0.0307(11) -0.0086(10) -0.0014(10) 0.0193(12)
O4 0.0484(13) 0.0581(14) 0.0368(12) 0.0100(10) 0.0141(10) 0.0107(11)
O5 0.0777(17) 0.0368(12) 0.0382(12) -0.0058(10) 0.0176(11) 0.0137(11)
O6 0.110(2) 0.0511(14) 0.0295(12) -0.0087(10) -0.0097(13) 0.0343(15)
O7 0.0428(12) 0.0627(14) 0.0486(13) 0.0160(11) 0.0143(10) 0.0324(11)
C1 0.0254(12) 0.0228(12) 0.0248(13) 0.0038(10) -0.0011(10) 0.0094(10)
C2 0.0504(17) 0.0332(15) 0.0254(14) 0.0049(11) 0.0109(12) 0.0201(13)
C21 0.0311(14) 0.0314(14) 0.0296(14) 0.0025(11) 0.0016(11) 0.0132(11)
C22 0.0418(16) 0.0384(16) 0.0309(15) 0.0056(12) 0.0033(12) 0.0175(13)
C23 0.0412(16) 0.0386(16) 0.0385(16) 0.0049(13) -0.0006(13) 0.0210(13)
C24 0.0314(15) 0.0423(17) 0.0379(16) -0.0010(13) 0.0014(12) 0.0164(13)
C25 0.0426(17) 0.0544(19) 0.0338(16) 0.0092(14) 0.0091(13) 0.0224(15)
C26 0.0405(16) 0.0438(17) 0.0359(16) 0.0115(13) 0.0070(12) 0.0213(13)
C27 0.066(2) 0.091(3) 0.047(2) 0.0023(19) 0.0169(17) 0.051(2)
C30 0.0291(13) 0.0314(14) 0.0314(14) 0.0042(11) 0.0002(11) 0.0128(11)
C31 0.0323(14) 0.0323(14) 0.0279(14) 0.0026(11) -0.0005(11) 0.0156(12)
C32 0.0359(16) 0.0471(18) 0.0357(16) -0.0002(14) 0.0011(13) 0.0063(14)
C33 0.0480(18) 0.055(2) 0.0314(16) 0.0032(14) 0.0101(14) 0.0142(16)
C34 0.0469(17) 0.0407(16) 0.0279(15) -0.0018(12) -0.0030(12) 0.0182(14)
C35 0.0352(16) 0.0455(18) 0.0437(18) -0.0060(14) -0.0008(13) 0.0071(14)
C36 0.0345(15) 0.0427(17) 0.0365(16) -0.0016(13) 0.0069(12) 0.0113(13)
C37 0.076(3) 0.089(3) 0.0329(18) -0.0096(18) 0.0051(17) 0.042(2)
C41 0.0331(14) 0.0313(14) 0.0280(14) 0.0068(11) 0.0037(11) 0.0158(11)
C42 0.0442(17) 0.0337(15) 0.0343(16) -0.0006(12) 0.0090(13) 0.0078(13)
C43 0.0424(17) 0.0365(16) 0.0433(18) 0.0055(14) 0.0088(14) 0.0038(13)
C44 0.0364(15) 0.0453(17) 0.0337(16) 0.0107(13) 0.0061(12) 0.0150(13)
C45 0.0454(16) 0.0399(16) 0.0284(15) 0.0026(12) 0.0043(12) 0.0204(14)
C46 0.0413(15) 0.0303(14) 0.0321(15) 0.0067(12) 0.0038(12) 0.0131(12)
C47 0.080(3) 0.073(3) 0.042(2) 0.0134(18) 0.0271(18) 0.033(2)
C50 0.0356(14) 0.0264(13) 0.0309(14) 0.0072(11) 0.0033(11) 0.0127(11)
C51 0.0379(14) 0.0258(13) 0.0280(14) 0.0055(11) 0.0034(11) 0.0161(11)
C52 0.0415(16) 0.0264(14) 0.0383(16) 0.0048(12) 0.0098(12) 0.0115(12)
C53 0.0439(16) 0.0362(15) 0.0316(15) 0.0081(12) 0.0107(12) 0.0183(13)
C54 0.0545(18) 0.0289(15) 0.0310(15) 0.0018(12) 0.0066(13) 0.0166(13)
C55 0.074(2) 0.0268(16) 0.0472(19) -0.0033(14) 0.0209(17) 0.0001(15)
C56 0.059(2) 0.0325(16) 0.0404(17) 0.0050(13) 0.0206(15) 0.0057(14)
C57 0.068(2) 0.055(2) 0.0274(16) 0.0021(14) 0.0069(15) 0.0277(17)
C61 0.0325(14) 0.0310(14) 0.0271(14) 0.0008(11) -0.0012(11) 0.0121(11)
C62 0.0570(19) 0.0337(16) 0.0345(16) 0.0067(13) -0.0040(14) 0.0144(14)
C63 0.073(2) 0.0292(16) 0.0436(18) -0.0047(14) -0.0106(16) 0.0176(16)
C64 0.061(2) 0.0438(18) 0.0299(16) -0.0062(13) -0.0063(14) 0.0221(16)
C65 0.069(2) 0.0423(18) 0.0280(16) 0.0054(13) -0.0031(14) 0.0178(16)
C66 0.0570(19) 0.0292(15) 0.0356(16) 0.0022(12) -0.0039(14) 0.0135(14)
C70 0.0313(14) 0.0283(14) 0.0290(14) 0.0041(11) -0.0026(11) 0.0090(11)
C71 0.0257(13) 0.0256(13) 0.0301(14) 0.0008(11) -0.0013(10) 0.0060(11)
C72 0.0345(15) 0.0380(16) 0.0397(16) 0.0168(13) 0.0044(12) 0.0125(12)
C73 0.0358(15) 0.0424(17) 0.0498(18) 0.0170(14) 0.0037(13) 0.0204(13)
C74 0.0295(14) 0.0375(15) 0.0366(16) 0.0027(12) 0.0023(12) 0.0130(12)
C75 0.0439(16) 0.0502(18) 0.0325(15) 0.0116(13) 0.0050(13) 0.0243(14)
C76 0.0404(16) 0.0407(16) 0.0363(16) 0.0104(13) 0.0032(12) 0.0218(13)
C77 0.074(3) 0.106(3) 0.066(3) 0.039(2) 0.037(2) 0.061(3)
P1 0.0490(5) 0.0642(6) 0.0347(4) 0.0056(4) 0.0055(4) 0.0204(4)
F1 0.0707(15) 0.0723(16) 0.0778(16) -0.0076(13) 0.0086(12) 0.0038(12)
F2 0.0639(14) 0.0857(17) 0.0839(16) 0.0187(13) 0.0120(12) 0.0383(12)
F3 0.0792(15) 0.0712(15) 0.0603(14) -0.0068(11) -0.0056(11) 0.0261(12)
F4 0.0885(17) 0.117(2) 0.0525(13) 0.0355(14) 0.0231(12) 0.0459(15)
F5 0.0632(13) 0.1087(19) 0.0442(12) 0.0230(12) 0.0074(10) 0.0164(13)
F6 0.0674(14) 0.113(2) 0.0653(14) 0.0193(13) 0.0098(11) 0.0508(14)
C1S 0.093(4) 0.097(4) 0.095(4) 0.008(3) 0.039(3) 0.019(3)
Cl1 0.134(3) 0.071(3) 0.071(3) 0.0203(18) 0.041(3) 0.047(3)
Cl2 0.159(6) 0.102(3) 0.120(4) 0.000(3) -0.023(4) 0.051(4)
Cl2B 0.103(5) 0.100(4) 0.068(3) 0.015(2) 0.009(2) 0.000(3)
Cl1B 0.188(8) 0.118(6) 0.150(7) 0.027(4) -0.023(6) 0.002(5)
Cl3B 0.145(6) 0.138(7) 0.173(8) 0.124(7) -0.027(4) -0.012(5)
Cl3A 0.194(17) 0.145(9) 0.44(3) 0.205(13) -0.075(16) -0.018(10)
Cl4A 0.194(17) 0.145(9) 0.44(3) 0.205(13) -0.075(16) -0.018(10)
Cl4B 0.145(6) 0.138(7) 0.173(8) 0.124(7) -0.027(4) -0.012(5)

loop_
_atom_type_symbol
_atom_type_description
_atom_type_scat_dispersion_real
_atom_type_scat_dispersion_imag
_atom_type_scat_source
C C 0.0033 0.0016 'International Tables Vol C Tables 4.2.6.8 and 6.1.1.4'
H H 0.0000 0.0000 'International Tables Vol C Tables 4.2.6.8 and 6.1.1.4'
N N 0.0061 0.0033 'International Tables Vol C Tables 4.2.6.8 and 6.1.1.4'
O O 0.0106 0.0060 'International Tables Vol C Tables 4.2.6.8 and 6.1.1.4'
F F 0.0171 0.0103 'International Tables Vol C Tables 4.2.6.8 and 6.1.1.4'
P P 0.1023 0.0942 'International Tables Vol C Tables 4.2.6.8 and 6.1.1.4'
Mo Mo -1.6832 0.6857 'International Tables Vol C Tables 4.2.6.8 and 6.1.1.4'
Cl Cl 0.1484 0.1585 'International Tables Vol C Tables 4.2.6.8 and 6.1.1.4'

loop_
_geom_angle_atom_site_label_1
_geom_angle_atom_site_label_2
_geom_angle_atom_site_label_3
_geom_angle
_geom_angle_site_symmetry_1
_geom_angle_site_symmetry_3
O1 Mo1 N5 167.01(8) 2_766 .
O1 Mo1 N7 90.38(8) 2_766 .
N5 Mo1 N7 91.46(8) . .
O1 Mo1 Mo2 99.90(5) 2_766 .
N5 Mo1 Mo2 92.88(6) . .
N7 Mo1 Mo2 92.30(6) . .
O1 Mo1 N3 88.39(8) 2_766 .
N5 Mo1 N3 88.78(8) . .
N7 Mo1 N3 175.45(8) . .
Mo2 Mo1 N3 92.23(6) . .
N1 Mo2 N6 89.28(8) . .
N1 Mo2 Mo1 99.16(6) . .
N6 Mo2 Mo1 92.06(6) . .
N1 Mo2 N2 84.93(8) . .
N6 Mo2 N2 173.33(8) . .
Mo1 Mo2 N2 92.13(6) . .
N1 Mo2 N4 168.53(8) . .
N6 Mo2 N4 93.74(8) . .
Mo1 Mo2 N4 91.80(6) . .
N2 Mo2 N4 91.32(8) . .
C1 N1 C2 113.5(2) . .
C1 N1 Mo2 137.69(17) . .
C2 N1 Mo2 108.46(16) . .
C30 N2 C21 116.9(2) . .
C30 N2 Mo2 117.22(17) . .
C21 N2 Mo2 122.63(16) . .
C30 N3 C31 118.6(2) . .
C30 N3 Mo1 117.42(17) . .
C31 N3 Mo1 123.95(16) . .
C50 N4 C41 118.2(2) . .
C50 N4 Mo2 116.70(18) . .
C41 N4 Mo2 124.80(16) . .
C50 N5 C51 121.0(2) . .
C50 N5 Mo1 118.66(17) . .
C51 N5 Mo1 119.35(17) . .
C70 N6 C61 117.3(2) . .
C70 N6 Mo2 117.64(17) . .
C61 N6 Mo2 124.69(17) . .
C70 N7 C71 118.8(2) . .
C70 N7 Mo1 117.94(17) . .
C71 N7 Mo1 123.22(16) . .
C1 O1 Mo1 142.37(16) . 2_766
C24 O2 C27 117.1(3) . .
C34 O3 C37 117.1(3) . .
C44 O4 C47 117.5(3) . .
C54 O5 C57 117.3(2) . .
C64 O6 C67A 116.9(4) . .
C64 O6 C67B 115.6(4) . .
C74 O7 C77 116.8(2) . .
O1 C1 N1 119.7(2) . .
O1 C1 C1 119.5(3) . 2_766
N1 C1 C1 120.8(3) . 2_766
C26 C21 C22 118.6(3) . .
C26 C21 N2 119.9(2) . .
C22 C21 N2 121.3(2) . .
C23 C22 C21 120.4(3) . .
C24 C23 C22 120.5(3) . .
O2 C24 C23 116.1(3) . .
O2 C24 C25 124.0(3) . .
C23 C24 C25 120.0(3) . .
C24 C25 C26 119.6(3) . .
C21 C26 C25 120.9(3) . .
N3 C30 N2 120.3(2) . .
C32 C31 C36 118.3(3) . .
C32 C31 N3 119.4(2) . .
C36 C31 N3 122.3(2) . .
C31 C32 C33 121.0(3) . .
C34 C33 C32 119.6(3) . .
C33 C34 O3 124.7(3) . .
C33 C34 C35 119.9(3) . .
O3 C34 C35 115.4(3) . .
C34 C35 C36 120.0(3) . .
C35 C36 C31 121.2(3) . .
C46 C41 C42 117.8(3) . .
C46 C41 N4 118.8(2) . .
C42 C41 N4 123.3(2) . .
C43 C42 C41 121.0(3) . .
C42 C43 C44 120.6(3) . .
O4 C44 C45 125.3(3) . .
O4 C44 C43 115.4(3) . .
C45 C44 C43 119.3(3) . .
C44 C45 C46 119.8(3) . .
C45 C46 C41 121.6(3) . .
N5 C50 N4 119.9(2) . .
C52 C51 C56 117.9(2) . .
C52 C51 N5 118.6(2) . .
C56 C51 N5 123.1(2) . .
C51 C52 C53 122.0(3) . .
C54 C53 C52 119.3(3) . .
O5 C54 C53 124.8(3) . .
O5 C54 C55 115.8(3) . .
C53 C54 C55 119.3(3) . .
C54 C55 C56 120.9(3) . .
C55 C56 C51 120.5(3) . .
C66 C61 C62 119.5(3) . .
C66 C61 N6 120.3(2) . .
C62 C61 N6 120.2(3) . .
C63 C62 C61 120.1(3) . .
C62 C63 C64 120.1(3) . .
O6 C64 C65 124.3(3) . .
O6 C64 C63 115.8(3) . .
C65 C64 C63 119.8(3) . .
C64 C65 C66 119.7(3) . .
C61 C66 C65 120.8(3) . .
N6 C70 N7 120.0(2) . .
C76 C71 C72 118.9(3) . .
C76 C71 N7 119.3(2) . .
C72 C71 N7 121.6(2) . .
C73 C72 C71 120.1(3) . .
C72 C73 C74 120.7(3) . .
O7 C74 C75 124.6(3) . .
O7 C74 C73 115.9(3) . .
C75 C74 C73 119.5(3) . .
C74 C75 C76 119.5(3) . .
C71 C76 C75 121.3(3) . .
F1 P1 F6 89.36(15) . .
F1 P1 F5 89.66(14) . .
F6 P1 F5 90.99(13) . .
F1 P1 F2 90.73(14) . .
F6 P1 F2 179.53(14) . .
F5 P1 F2 89.47(13) . .
F1 P1 F4 90.42(15) . .
F6 P1 F4 90.52(13) . .
F5 P1 F4 178.49(14) . .
F2 P1 F4 89.02(14) . .
F1 P1 F3 178.79(15) . .
F6 P1 F3 90.55(14) . .
F5 P1 F3 89.14(13) . .
F2 P1 F3 89.37(13) . .
F4 P1 F3 90.79(14) . .
Cl1B C1S Cl2B 114.5(6) . .
Cl2B C1S Cl1 109.8(5) . .
Cl1B C1S Cl2 111.1(7) . .
Cl1 C1S Cl2 103.7(5) . .
Cl3B C2S Cl3A 110.6(16) 2_856 .
Cl4A C3S Cl4B 102.6(15) 2_856 .

loop_
_geom_bond_atom_site_label_1
_geom_bond_atom_site_label_2
_geom_bond_distance
_geom_bond_site_symmetry_2
Mo1 O1 2.0252(17) 2_766
Mo1 N5 2.090(2) .
Mo1 N7 2.118(2) .
Mo1 Mo2 2.1306(3) .
Mo1 N3 2.134(2) .
Mo2 N1 2.114(2) .
Mo2 N6 2.129(2) .
Mo2 N2 2.140(2) .
Mo2 N4 2.146(2) .
N1 C1 1.315(3) .
N1 C2 1.489(3) .
N2 C30 1.329(3) .
N2 C21 1.436(3) .
N3 C30 1.320(3) .
N3 C31 1.441(3) .
N4 C50 1.335(3) .
N4 C41 1.432(3) .
N5 C50 1.327(3) .
N5 C51 1.423(3) .
N6 C70 1.322(3) .
N6 C61 1.449(3) .
N7 C70 1.324(3) .
N7 C71 1.438(3) .
O1 C1 1.289(3) .
O1 Mo1 2.0252(17) 2_766
O2 C24 1.377(3) .
O2 C27 1.422(4) .
O3 C34 1.376(3) .
O3 C37 1.423(4) .
O4 C44 1.372(3) .
O4 C47 1.428(4) .
O5 C54 1.367(3) .
O5 C57 1.424(4) .
O6 C64 1.373(4) .
O6 C67A 1.425(9) .
O6 C67B 1.482(8) .
O7 C74 1.375(3) .
O7 C77 1.432(4) .
C1 C1 1.508(5) 2_766
C21 C26 1.387(4) .
C21 C22 1.393(4) .
C22 C23 1.385(4) .
C23 C24 1.377(4) .
C24 C25 1.383(4) .
C25 C26 1.391(4) .
C31 C32 1.373(4) .
C31 C36 1.384(4) .
C32 C33 1.400(4) .
C33 C34 1.373(4) .
C34 C35 1.377(4) .
C35 C36 1.380(4) .
C41 C46 1.392(4) .
C41 C42 1.393(4) .
C42 C43 1.379(4) .
C43 C44 1.390(4) .
C44 C45 1.382(4) .
C45 C46 1.388(4) .
C51 C52 1.379(4) .
C51 C56 1.383(4) .
C52 C53 1.391(4) .
C53 C54 1.372(4) .
C54 C55 1.382(4) .
C55 C56 1.382(4) .
C61 C66 1.370(4) .
C61 C62 1.387(4) .
C62 C63 1.379(4) .
C63 C64 1.388(5) .
C64 C65 1.378(4) .
C65 C66 1.386(4) .
C71 C76 1.375(4) .
C71 C72 1.389(4) .
C72 C73 1.379(4) .
C73 C74 1.385(4) .
C74 C75 1.381(4) .
C75 C76 1.388(4) .
P1 F1 1.583(2) .
P1 F6 1.590(2) .
P1 F5 1.591(2) .
P1 F2 1.593(2) .
P1 F4 1.595(2) .
P1 F3 1.597(2) .
C1S Cl1B 1.684(11) .
C1S Cl2B 1.722(10) .
C1S Cl1 1.740(7) .
C1S Cl2 1.822(13) .
C2S Cl3B 1.821(17) .
C2S Cl3A 1.843(18) .
C3S Cl4B 1.729(17) .
C3S Cl4A 1.787(18) .
